data_2211437
loop_
_publ_author_name
'Liu, Shou-Xin'
'Han, Jian-Rong'
'Zhen, Xiao-Li'
'Tian, Xia'

_publ_section_title
(<i>E</i>)-4-[4-(2,4-Dichlorobenzyloxy)benzylideneamino]-1,5-dimethyl-2-phenyl-1<i>H</i>-pyrazol-3(2<i>H</i>)-one
_journal_coeditor_code HB2211
_journal_issue 12
_journal_name_full 'Acta Crystallographica Section E'
_journal_page_first o5765
_journal_page_last o6766
_journal_paper_doi 10.1107/S1600536806049324
_journal_volume 62
_journal_year 2006
_chemical_formula_iupac 'C25 H21 Cl2 N3 O2'
_chemical_formula_moiety 'C25 H21 Cl2 N3 O2'
_chemical_formula_sum 'C25 H21 Cl2 N3 O2'
_chemical_formula_weight 466.35
_chemical_name_systematic
;
(E)-4-[4-(2,4-Dichlorobenzyloxy)benzylideneamino]-1,5-dimethyl-2-phenyl-
1H-pyrazol-3(2H)-one
;
_space_group_IT_number 14
_symmetry_cell_setting monoclinic
_symmetry_space_group_name_Hall '-P 2ybc'
_symmetry_space_group_name_H-M 'P 1 21/c 1'
_atom_sites_solution_hydrogens geom
_atom_sites_solution_primary direct
_atom_sites_solution_secondary difmap
_audit_creation_method SHELXL-97
_cell_angle_alpha 90.00
_cell_angle_beta 100.601(5)
_cell_angle_gamma 90.00
_cell_formula_units_Z 4
_cell_length_a 16.560(4)
_cell_length_b 6.9670(19)
_cell_length_c 19.771(5)
_cell_measurement_reflns_used 1436
_cell_measurement_temperature 294(2)
_cell_measurement_theta_max 21.24
_cell_measurement_theta_min 2.50
_cell_volume 2242.1(10)
_computing_cell_refinement 'SAINT (Bruker, 1999)'
_computing_data_collection 'SMART (Bruker, 1999)'
_computing_data_reduction SAINT
_computing_molecular_graphics 'SHELXTL (Sheldrick, 1997b)'
_computing_publication_material SHELXTL
_computing_structure_refinement 'SHELXL97 (Sheldrick, 1997a)'
_computing_structure_solution 'SHELXS97 (Sheldrick, 1997a)'
_diffrn_ambient_temperature 294(2)
_diffrn_measured_fraction_theta_full 0.981
_diffrn_measured_fraction_theta_max 0.981
_diffrn_measurement_device_type 'Bruker SMART APEX CCD'
_diffrn_measurement_method '\f and \w'
_diffrn_radiation_monochromator graphite
_diffrn_radiation_source 'fine-focus sealed tube'
_diffrn_radiation_type MoK\a
_diffrn_radiation_wavelength 0.71073
_diffrn_reflns_av_R_equivalents 0.0858
_diffrn_reflns_av_sigmaI/netI 0.1273
_diffrn_reflns_limit_h_max 19
_diffrn_reflns_limit_h_min -19
_diffrn_reflns_limit_k_max 6
_diffrn_reflns_limit_k_min -8
_diffrn_reflns_limit_l_max 23
_diffrn_reflns_limit_l_min -19
_diffrn_reflns_number 10220
_diffrn_reflns_theta_full 25.01
_diffrn_reflns_theta_max 25.01
_diffrn_reflns_theta_min 1.25
_diffrn_standards_number 0
_exptl_absorpt_coefficient_mu 0.318
_exptl_absorpt_correction_T_max 0.938
_exptl_absorpt_correction_T_min 0.897
_exptl_absorpt_correction_type multi-scan
_exptl_absorpt_process_details '(SADABS; Sheldrick, 1996)'
_exptl_crystal_colour yellow
_exptl_crystal_density_diffrn 1.382
_exptl_crystal_density_method 'not measured'
_exptl_crystal_description block
_exptl_crystal_F_000 968
_exptl_crystal_size_max 0.28
_exptl_crystal_size_mid 0.24
_exptl_crystal_size_min 0.20
_refine_diff_density_max 0.340
_refine_diff_density_min -0.450
_refine_ls_extinction_method none
_refine_ls_goodness_of_fit_ref 0.994
_refine_ls_hydrogen_treatment constr
_refine_ls_matrix_type full
_refine_ls_number_parameters 291
_refine_ls_number_reflns 3885
_refine_ls_number_restraints 0
_refine_ls_restrained_S_all 0.994
_refine_ls_R_factor_all 0.1710
_refine_ls_R_factor_gt 0.0484
_refine_ls_shift/su_max 0.002
_refine_ls_shift/su_mean 0.000
_refine_ls_structure_factor_coef Fsqd
_refine_ls_weighting_details 'calc w=1/[\s^2^(Fo^2^)+(0.0358P)^2^+0.2963P] where P=(Fo^2^+2Fc^2^)/3'
_refine_ls_weighting_scheme calc
_refine_ls_wR_factor_gt 0.0910
_refine_ls_wR_factor_ref 0.1281
_reflns_number_gt 1552
_reflns_number_total 3885
_reflns_threshold_expression I>2\s(I)
_cod_data_source_file hb2211.cif
_cod_data_source_block I
_cod_depositor_comments
;
The following automatic conversions were performed:
'_symmetry_cell_setting' value 'Monoclinic' changed to 'monoclinic'
according to '/home/saulius/struct/CIF-dictionaries/cif_core.dic'
dictionary named 'cif_core.dic' version 2.4.1 from 2010-06-29.

Automatic conversion script
Id: cif_fix_enum 1527 2010-12-29 10:47:43Z saulius 

The following automatic conversions were performed:

'_symmetry_cell_setting' value 'Monoclinic' changed to 'monoclinic'
according to /home/saulius/struct/CIF-dictionaries/cif_core.dic
dictionary named 'cif_core.dic' version 2.4.1 from 2010-06-29.

Automatic conversion script
Id: cif_fix_values 1715 2011-07-08 13:25:40Z adriana 
;
_cod_original_sg_symbol_H-M 'P 21/c'
_cod_database_code 2211437
_cod_database_fobs_code 2211437

loop_
_symmetry_equiv_pos_as_xyz
'x, y, z'
'-x, y+1/2, -z+1/2'
'-x, -y, -z'
'x, -y-1/2, z-1/2'

loop_
_atom_site_type_symbol
_atom_site_label
_atom_site_fract_x
_atom_site_fract_y
_atom_site_fract_z
_atom_site_U_iso_or_equiv
_atom_site_adp_type
_atom_site_calc_flag
_atom_site_refinement_flags
_atom_site_occupancy
Cl Cl1 1.47643(8) 0.70006(18) 1.04631(6) 0.0850(5) Uani d . 1
Cl Cl2 1.27323(10) 1.04494(19) 0.84234(6) 0.0951(6) Uani d . 1
O O1 1.16700(17) 0.5655(4) 0.78486(12) 0.0503(8) Uani d . 1
O O2 0.75089(18) 0.6611(4) 0.46890(12) 0.0564(8) Uani d . 1
N N1 0.8983(2) 0.3795(4) 0.51830(15) 0.0428(9) Uani d . 1
N N2 0.7496(2) 0.2490(4) 0.37197(15) 0.0432(9) Uani d . 1
N N3 0.7122(2) 0.4139(4) 0.39149(15) 0.0434(9) Uani d . 1
C C1 1.2952(3) 0.8439(6) 0.89409(19) 0.0499(12) Uani d . 1
C C2 1.3679(3) 0.8471(6) 0.9418(2) 0.0547(13) Uani d . 1
H H2 1.4028 0.9525 0.9449 0.066 Uiso calc R 1
C C3 1.3872(3) 0.6924(7) 0.98421(19) 0.0481(12) Uani d . 1
C C4 1.3362(3) 0.5358(6) 0.9800(2) 0.0558(13) Uani d . 1
H H4 1.3499 0.4305 1.0087 0.067 Uiso calc R 1
C C5 1.2648(3) 0.5382(6) 0.9323(2) 0.0521(12) Uani d . 1
H H5 1.2301 0.4324 0.9294 0.062 Uiso calc R 1
C C6 1.2425(3) 0.6899(6) 0.88884(19) 0.0435(11) Uani d . 1
C C7 1.1611(3) 0.6902(6) 0.84053(19) 0.0585(13) Uani d . 1
H H7A 1.1182 0.6464 0.8643 0.070 Uiso calc R 1
H H7B 1.1476 0.8191 0.8236 0.070 Uiso calc R 1
C C8 1.1010(3) 0.5640(6) 0.73084(19) 0.0411(11) Uani d . 1
C C9 1.1047(3) 0.4292(5) 0.68029(19) 0.0453(11) Uani d . 1
H H9 1.1497 0.3473 0.6841 0.054 Uiso calc R 1
C C10 1.0420(3) 0.4159(5) 0.62434(18) 0.0437(11) Uani d . 1
H H10 1.0444 0.3232 0.5909 0.052 Uiso calc R 1
C C11 0.9757(3) 0.5379(5) 0.61711(17) 0.0374(10) Uani d . 1
C C12 0.9739(3) 0.6723(6) 0.6680(2) 0.0543(13) Uani d . 1
H H12 0.9294 0.7556 0.6640 0.065 Uiso calc R 1
C C13 1.0364(3) 0.6868(6) 0.7249(2) 0.0527(12) Uani d . 1
H H13 1.0342 0.7792 0.7585 0.063 Uiso calc R 1
C C14 0.9067(3) 0.5217(6) 0.55931(18) 0.0465(12) Uani d . 1
H H14 0.8677 0.6190 0.5523 0.056 Uiso calc R 1
C C15 0.8294(3) 0.3679(5) 0.46566(18) 0.0372(11) Uani d . 1
C C16 0.7639(3) 0.5019(6) 0.44685(19) 0.0424(11) Uani d . 1
C C17 0.8182(3) 0.2187(5) 0.42122(19) 0.0400(11) Uani d . 1
C C18 0.8684(3) 0.0424(5) 0.42078(19) 0.0571(13) Uani d . 1
H H18A 0.9176 0.0535 0.4548 0.086 Uiso calc R 1
H H18B 0.8827 0.0266 0.3762 0.086 Uiso calc R 1
H H18C 0.8375 -0.0669 0.4310 0.086 Uiso calc R 1
C C19 0.6951(3) 0.0953(5) 0.34053(19) 0.0593(13) Uani d . 1
H H19A 0.7273 -0.0129 0.3314 0.089 Uiso calc R 1
H H19B 0.6627 0.1403 0.2982 0.089 Uiso calc R 1
H H19C 0.6594 0.0577 0.3714 0.089 Uiso calc R 1
C C20 0.6540(3) 0.5166(5) 0.3423(2) 0.0391(11) Uani d . 1
C C21 0.6608(3) 0.5185(6) 0.2739(2) 0.0474(12) Uani d . 1
H H21 0.7026 0.4512 0.2587 0.057 Uiso calc R 1
C C22 0.6034(3) 0.6238(6) 0.2281(2) 0.0580(13) Uani d . 1
H H22 0.6061 0.6243 0.1815 0.070 Uiso calc R 1
C C23 0.5433(3) 0.7265(6) 0.2509(2) 0.0644(14) Uani d . 1
H H23 0.5061 0.7989 0.2202 0.077 Uiso calc R 1
C C24 0.5379(3) 0.7225(6) 0.3194(2) 0.0592(13) Uani d . 1
H H24 0.4968 0.7914 0.3349 0.071 Uiso calc R 1
C C25 0.5932(3) 0.6169(5) 0.3653(2) 0.0487(12) Uani d . 1
H H25 0.5893 0.6137 0.4116 0.058 Uiso calc R 1

loop_
_atom_site_aniso_label
_atom_site_aniso_U_11
_atom_site_aniso_U_22
_atom_site_aniso_U_33
_atom_site_aniso_U_12
_atom_site_aniso_U_13
_atom_site_aniso_U_23
Cl1 0.0602(11) 0.0942(10) 0.0878(10) 0.0092(8) -0.0200(7) -0.0303(7)
Cl2 0.1261(15) 0.0806(10) 0.0760(9) -0.0127(9) 0.0116(9) 0.0287(7)
O1 0.044(2) 0.064(2) 0.0397(17) 0.0059(16) 0.0005(15) -0.0212(14)
O2 0.063(2) 0.0399(18) 0.0588(19) 0.0075(16) -0.0092(15) -0.0147(14)
N1 0.050(3) 0.043(2) 0.034(2) -0.0064(18) 0.0020(18) -0.0021(15)
N2 0.051(3) 0.030(2) 0.046(2) -0.0005(18) 0.0037(19) -0.0089(15)
N3 0.050(3) 0.032(2) 0.046(2) 0.0055(19) 0.0018(19) -0.0051(16)
C1 0.062(4) 0.051(3) 0.037(3) -0.003(3) 0.008(2) 0.0005(19)
C2 0.053(4) 0.055(3) 0.058(3) -0.015(3) 0.013(3) -0.009(2)
C3 0.032(3) 0.061(3) 0.043(3) 0.006(3) -0.014(2) -0.016(2)
C4 0.065(4) 0.045(3) 0.056(3) 0.000(3) 0.005(3) -0.003(2)
C5 0.049(4) 0.048(3) 0.055(3) -0.005(2) 0.001(3) -0.009(2)
C6 0.047(4) 0.043(3) 0.039(3) -0.001(2) 0.005(2) -0.011(2)
C7 0.061(4) 0.066(3) 0.044(3) 0.005(3) -0.002(3) -0.018(2)
C8 0.039(3) 0.048(3) 0.033(2) -0.001(2) -0.002(2) -0.004(2)
C9 0.041(3) 0.049(3) 0.047(3) 0.001(2) 0.011(2) -0.011(2)
C10 0.047(4) 0.045(3) 0.038(3) -0.002(2) 0.006(2) -0.0113(19)
C11 0.039(3) 0.038(2) 0.033(2) -0.001(2) 0.000(2) -0.0006(18)
C12 0.055(4) 0.051(3) 0.053(3) 0.012(2) -0.001(3) -0.012(2)
C13 0.054(4) 0.050(3) 0.048(3) 0.005(3) -0.006(2) -0.021(2)
C14 0.048(3) 0.048(3) 0.040(3) 0.001(2) -0.003(2) 0.006(2)
C15 0.044(3) 0.031(2) 0.036(2) -0.003(2) 0.004(2) 0.0000(18)
C16 0.054(4) 0.032(3) 0.041(3) -0.008(2) 0.007(2) -0.008(2)
C17 0.040(3) 0.037(3) 0.040(3) 0.003(2) 0.003(2) 0.0060(19)
C18 0.055(4) 0.047(3) 0.065(3) 0.014(2) -0.001(2) -0.004(2)
C19 0.066(4) 0.041(3) 0.067(3) -0.007(3) 0.005(3) -0.016(2)
C20 0.037(3) 0.033(2) 0.045(3) -0.003(2) 0.001(2) -0.0025(19)
C21 0.034(3) 0.054(3) 0.053(3) -0.007(2) 0.004(2) 0.000(2)
C22 0.064(4) 0.060(3) 0.046(3) -0.014(3) -0.002(3) 0.008(2)
C23 0.062(4) 0.047(3) 0.073(4) -0.003(3) -0.017(3) 0.013(2)
C24 0.051(4) 0.041(3) 0.081(4) 0.009(2) 0.001(3) 0.002(2)
C25 0.054(4) 0.041(3) 0.049(3) 0.000(2) 0.006(2) 0.000(2)

loop_
_atom_type_symbol
_atom_type_description
_atom_type_scat_dispersion_real
_atom_type_scat_dispersion_imag
_atom_type_scat_source
C C 0.0033 0.0016 'International Tables Vol C Tables 4.2.6.8 and 6.1.1.4'
H H 0.0000 0.0000 'International Tables Vol C Tables 4.2.6.8 and 6.1.1.4'
N N 0.0061 0.0033 'International Tables Vol C Tables 4.2.6.8 and 6.1.1.4'
O O 0.0106 0.0060 'International Tables Vol C Tables 4.2.6.8 and 6.1.1.4'
Cl Cl 0.1484 0.1585 'International Tables Vol C Tables 4.2.6.8 and 6.1.1.4'

loop_
_geom_angle_atom_site_label_1
_geom_angle_atom_site_label_2
_geom_angle_atom_site_label_3
_geom_angle
C8 O1 C7 116.6(3)
C14 N1 C15 119.9(4)
C17 N2 N3 106.4(3)
C17 N2 C19 123.7(3)
N3 N2 C19 116.8(3)
N2 N3 C16 109.8(3)
N2 N3 C20 120.2(3)
C16 N3 C20 123.5(3)
C6 C1 C2 121.6(4)
C6 C1 Cl2 121.6(4)
C2 C1 Cl2 116.8(4)
C3 C2 C1 118.8(4)
C3 C2 H2 120.6
C1 C2 H2 120.6
C2 C3 C4 121.2(4)
C2 C3 Cl1 118.8(4)
C4 C3 Cl1 120.0(4)
C5 C4 C3 118.4(4)
C5 C4 H4 120.8
C3 C4 H4 120.8
C6 C5 C4 122.7(4)
C6 C5 H5 118.6
C4 C5 H5 118.6
C5 C6 C1 117.4(4)
C5 C6 C7 120.5(4)
C1 C6 C7 122.0(4)
O1 C7 C6 108.1(4)
O1 C7 H7A 110.1
C6 C7 H7A 110.1
O1 C7 H7B 110.1
C6 C7 H7B 110.1
H7A C7 H7B 108.4
C13 C8 O1 124.1(4)
C13 C8 C9 120.3(4)
O1 C8 C9 115.6(4)
C10 C9 C8 120.1(4)
C10 C9 H9 120.0
C8 C9 H9 120.0
C9 C10 C11 120.9(4)
C9 C10 H10 119.6
C11 C10 H10 119.6
C10 C11 C12 117.9(4)
C10 C11 C14 121.8(4)
C12 C11 C14 120.3(4)
C11 C12 C13 121.9(4)
C11 C12 H12 119.0
C13 C12 H12 119.0
C8 C13 C12 118.9(4)
C8 C13 H13 120.5
C12 C13 H13 120.5
N1 C14 C11 122.5(4)
N1 C14 H14 118.8
C11 C14 H14 118.8
C17 C15 N1 121.6(4)
C17 C15 C16 109.0(4)
N1 C15 C16 129.3(3)
O2 C16 N3 123.5(4)
O2 C16 C15 132.4(4)
N3 C16 C15 104.1(3)
C15 C17 N2 109.9(4)
C15 C17 C18 129.0(4)
N2 C17 C18 121.1(3)
C17 C18 H18A 109.5
C17 C18 H18B 109.5
H18A C18 H18B 109.5
C17 C18 H18C 109.5
H18A C18 H18C 109.5
H18B C18 H18C 109.5
N2 C19 H19A 109.5
N2 C19 H19B 109.5
H19A C19 H19B 109.5
N2 C19 H19C 109.5
H19A C19 H19C 109.5
H19B C19 H19C 109.5
C25 C20 C21 121.3(4)
C25 C20 N3 118.4(4)
C21 C20 N3 120.3(4)
C20 C21 C22 118.2(4)
C20 C21 H21 120.9
C22 C21 H21 120.9
C23 C22 C21 120.7(4)
C23 C22 H22 119.6
C21 C22 H22 119.6
C22 C23 C24 119.8(4)
C22 C23 H23 120.1
C24 C23 H23 120.1
C23 C24 C25 120.4(4)
C23 C24 H24 119.8
C25 C24 H24 119.8
C20 C25 C24 119.6(4)
C20 C25 H25 120.2
C24 C25 H25 120.2

loop_
_geom_bond_atom_site_label_1
_geom_bond_atom_site_label_2
_geom_bond_distance
Cl1 C3 1.740(4)
Cl2 C1 1.733(4)
O1 C8 1.380(4)
O1 C7 1.420(4)
O2 C16 1.225(4)
N1 C14 1.272(4)
N1 C15 1.398(5)
N2 C17 1.370(5)
N2 N3 1.393(4)
N2 C19 1.463(4)
N3 C16 1.401(4)
N3 C20 1.429(5)
C1 C6 1.376(5)
C1 C2 1.385(5)
C2 C3 1.367(5)
C2 H2 0.9300
C3 C4 1.372(5)
C4 C5 1.370(5)
C4 H4 0.9300
C5 C6 1.370(5)
C5 H5 0.9300
C6 C7 1.501(6)
C7 H7A 0.9700
C7 H7B 0.9700
C8 C13 1.359(5)
C8 C9 1.381(5)
C9 C10 1.374(5)
C9 H9 0.9300
C10 C11 1.375(5)
C10 H10 0.9300
C11 C12 1.379(5)
C11 C14 1.463(5)
C12 C13 1.386(5)
C12 H12 0.9300
C13 H13 0.9300
C14 H14 0.9300
C15 C17 1.352(5)
C15 C16 1.428(5)
C17 C18 1.484(5)
C18 H18A 0.9600
C18 H18B 0.9600
C18 H18C 0.9600
C19 H19A 0.9600
C19 H19B 0.9600
C19 H19C 0.9600
C20 C25 1.369(5)
C20 C21 1.378(5)
C21 C22 1.395(5)
C21 H21 0.9300
C22 C23 1.369(6)
C22 H22 0.9300
C23 C24 1.373(5)
C23 H23 0.9300
C24 C25 1.377(5)
C24 H24 0.9300
C25 H25 0.9300

loop_
_geom_hbond_atom_site_label_D
_geom_hbond_atom_site_label_H
_geom_hbond_atom_site_label_A
_geom_hbond_site_symmetry_A
_geom_hbond_distance_DH
_geom_hbond_distance_HA
_geom_hbond_distance_DA
_geom_hbond_angle_DHA
_geom_hbond_publ_flag
C21 H21 O1 3_766 0.93 2.47 3.323(5) 152 yes
C18 H18C O2 1_545 0.96 2.57 3.526(5) 174 yes
C4 H4 O2 2_746 0.93 2.60 3.233(5) 126 yes

loop_
_geom_torsion_atom_site_label_1
_geom_torsion_atom_site_label_2
_geom_torsion_atom_site_label_3
_geom_torsion_atom_site_label_4
_geom_torsion
C17 N2 N3 C16 8.9(4)
C19 N2 N3 C16 151.8(3)
C17 N2 N3 C20 161.5(3)
C19 N2 N3 C20 -55.6(5)
C6 C1 C2 C3 0.3(6)
Cl2 C1 C2 C3 179.3(3)
C1 C2 C3 C4 0.2(6)
C1 C2 C3 Cl1 -177.6(3)
C2 C3 C4 C5 -0.4(6)
Cl1 C3 C4 C5 177.3(3)
C3 C4 C5 C6 0.2(7)
C4 C5 C6 C1 0.3(6)
C4 C5 C6 C7 -176.3(4)
C2 C1 C6 C5 -0.6(6)
Cl2 C1 C6 C5 -179.5(3)
C2 C1 C6 C7 176.0(4)
Cl2 C1 C6 C7 -2.9(6)
C8 O1 C7 C6 -172.7(3)
C5 C6 C7 O1 -76.4(5)
C1 C6 C7 O1 107.2(4)
C7 O1 C8 C13 7.1(6)
C7 O1 C8 C9 -174.3(3)
C13 C8 C9 C10 -1.4(6)
O1 C8 C9 C10 179.9(4)
C8 C9 C10 C11 1.2(6)
C9 C10 C11 C12 -0.6(6)
C9 C10 C11 C14 -177.7(4)
C10 C11 C12 C13 0.3(6)
C14 C11 C12 C13 177.4(4)
O1 C8 C13 C12 179.6(4)
C9 C8 C13 C12 1.0(6)
C11 C12 C13 C8 -0.5(7)
C15 N1 C14 C11 177.4(3)
C10 C11 C14 N1 10.3(6)
C12 C11 C14 N1 -166.7(4)
C14 N1 C15 C17 -179.8(4)
C14 N1 C15 C16 3.1(6)
N2 N3 C16 O2 170.9(3)
C20 N3 C16 O2 19.3(6)
N2 N3 C16 C15 -7.5(4)
C20 N3 C16 C15 -159.1(3)
C17 C15 C16 O2 -174.8(4)
N1 C15 C16 O2 2.6(7)
C17 C15 C16 N3 3.4(4)
N1 C15 C16 N3 -179.2(4)
N1 C15 C17 N2 -175.6(3)
C16 C15 C17 N2 2.0(5)
N1 C15 C17 C18 4.3(6)
C16 C15 C17 C18 -178.1(4)
N3 N2 C17 C15 -6.6(4)
C19 N2 C17 C15 -146.3(4)
N3 N2 C17 C18 173.5(3)
C19 N2 C17 C18 33.8(6)
N2 N3 C20 C25 150.9(4)
C16 N3 C20 C25 -60.3(5)
N2 N3 C20 C21 -31.0(5)
C16 N3 C20 C21 117.8(4)
C25 C20 C21 C22 -0.7(6)
N3 C20 C21 C22 -178.8(4)
C20 C21 C22 C23 1.7(6)
C21 C22 C23 C24 -1.6(7)
C22 C23 C24 C25 0.6(6)
C21 C20 C25 C24 -0.3(6)
N3 C20 C25 C24 177.8(4)
C23 C24 C25 C20 0.4(6)

loop_
_cod_related_entry_id
_cod_related_entry_database
_cod_related_entry_code
1 ChemSpider 30655116
